data_4310394
loop_
_publ_author_name
'Yong-Hua Li'
'Xi-Sen Wang'
'Hong Zhao'
'Rong-Xin Yuan'
'Jing Zhang'
'Ren-Gen Xiong'
'Xiao-Zeng You'
'Huang-Xian Ju'
'Zi-Ling Xue'

_publ_contact_author_address
;
Prof. Ren-Gen Xiong
Coordination Chemistry Institue
Nanjing University, Nanjing
210093, P. R. China
;
_publ_contact_author_email Xiongrg@netra.nju.edu.cn
_publ_contact_author_fax 86-25-3317761
_publ_contact_author_name 'Prof. Ren-Gen Xiong'
_publ_contact_author_phone 86-25-3594724
_publ_section_title
;
 Three Olefin Copper(I) Dimeric Complexes with 2-, 3-, and
 4-Pyridylacrylic Acid and Their Electrochemical Properties
;
_journal_name_full 'Inorganic Chemistry'
_journal_page_first 712
_journal_page_last 715
_journal_paper_doi 10.1021/ic0343859
_journal_volume 43
_journal_year 2004
_chemical_formula_sum 'C8 H8 Cl2 Cu N O2'
_chemical_formula_weight 284.59
_chemical_name_systematic
; 
 ? 
;
_space_group_IT_number 14
_symmetry_cell_setting monoclinic
_symmetry_space_group_name_Hall '-P 2yn'
_symmetry_space_group_name_H-M 'P 1 21/n 1'
_atom_sites_solution_hydrogens geom
_atom_sites_solution_primary direct
_atom_sites_solution_secondary difmap
_audit_creation_method SHELXL-97
_cell_angle_alpha 90.00
_cell_angle_beta 106.604(2)
_cell_angle_gamma 90.00
_cell_formula_units_Z 4
_cell_length_a 9.8845(9)
_cell_length_b 9.6189(9)
_cell_length_c 10.9299(10)
_cell_measurement_temperature 296(2)
_cell_volume 995.86(16)
_computing_structure_refinement 'SHELXL-97 (Sheldrick, 1997)'
_computing_structure_solution 'SHELXS-97 (Sheldrick, 1990)'
_diffrn_ambient_temperature 296(2)
_diffrn_measured_fraction_theta_full 1.000
_diffrn_measured_fraction_theta_max 1.000
_diffrn_measurement_device_type
;
 Siemens Smart CCD area detector diffractometer
;
_diffrn_measurement_method '\w scans'
_diffrn_radiation_monochromator graphite
_diffrn_radiation_source 'fine-focus sealed tube'
_diffrn_radiation_type MoK\a
_diffrn_radiation_wavelength 0.71073
_diffrn_reflns_av_R_equivalents 0.0255
_diffrn_reflns_av_sigmaI/netI 0.0316
_diffrn_reflns_limit_h_max 11
_diffrn_reflns_limit_h_min -11
_diffrn_reflns_limit_k_max 11
_diffrn_reflns_limit_k_min -7
_diffrn_reflns_limit_l_max 12
_diffrn_reflns_limit_l_min -12
_diffrn_reflns_number 5347
_diffrn_reflns_theta_full 25.00
_diffrn_reflns_theta_max 25.00
_diffrn_reflns_theta_min 2.45
_exptl_absorpt_coefficient_mu 2.698
_exptl_absorpt_correction_T_max 1.000000
_exptl_absorpt_correction_T_min 0.820053
_exptl_absorpt_correction_type empirical
_exptl_absorpt_process_details 'SADABS (Sheldrick, 1996)'
_exptl_crystal_colour Red-Yellow
_exptl_crystal_density_diffrn 1.898
_exptl_crystal_density_method 'not measured'
_exptl_crystal_description Block
_exptl_crystal_F_000 568
_exptl_crystal_size_max 0.4
_exptl_crystal_size_mid 0.1
_exptl_crystal_size_min 0.1
_refine_diff_density_max 0.775
_refine_diff_density_min -0.305
_refine_diff_density_rms 0.081
_refine_ls_extinction_method none
_refine_ls_goodness_of_fit_ref 1.024
_refine_ls_hydrogen_treatment mixed
_refine_ls_matrix_type full
_refine_ls_number_parameters 131
_refine_ls_number_reflns 1758
_refine_ls_number_restraints 0
_refine_ls_restrained_S_all 1.024
_refine_ls_R_factor_all 0.0404
_refine_ls_R_factor_gt 0.0334
_refine_ls_shift/su_max 0.000
_refine_ls_shift/su_mean 0.000
_refine_ls_structure_factor_coef Fsqd
_refine_ls_weighting_details 'calc w=1/[\s^2^(Fo^2^)+(0.0456P)^2^+0.0000P] where P=(Fo^2^+2Fc^2^)/3'
_refine_ls_weighting_scheme calc
_refine_ls_wR_factor_gt 0.0812
_refine_ls_wR_factor_ref 0.0834
_reflns_number_gt 1468
_reflns_number_total 1758
_reflns_threshold_expression >2sigma(I)
_cod_data_source_file ic0343859si20031031_092232_2.cif
_cod_data_source_block '[(3-H2PYA)2Cu+2Cl4]n_(3-HPYA=3-pyridylacrylic_acid)'
_cod_depositor_comments
;
The following automatic conversions were performed:
'_symmetry_cell_setting' value 'Monoclinic' changed to 'monoclinic'
according to '/home/saulius/struct/CIF-dictionaries/cif_core.dic'
dictionary named 'cif_core.dic' version 2.4.1 from 2010-06-29.

Automatic conversion script
Id: cif_fix_enum 1527 2010-12-29 10:47:43Z saulius 
;
_cod_database_code 4310394

loop_
_symmetry_equiv_pos_as_xyz
'x, y, z'
'-x+1/2, y+1/2, -z+1/2'
'-x, -y, -z'
'x-1/2, -y-1/2, z-1/2'

loop_
_atom_site_label
_atom_site_type_symbol
_atom_site_fract_x
_atom_site_fract_y
_atom_site_fract_z
_atom_site_U_iso_or_equiv
_atom_site_adp_type
_atom_site_occupancy
_atom_site_symmetry_multiplicity
_atom_site_calc_flag
_atom_site_refinement_flags
_atom_site_disorder_assembly
_atom_site_disorder_group
Cu1 Cu 0.95303(4) 0.52758(5) 0.13532(4) 0.03327(17) Uani 1 1 d . . .
Cl2 Cl 1.13753(10) 0.49289(10) 0.31101(8) 0.0425(3) Uani 1 1 d . . .
Cl1 Cl 1.01094(9) 0.68541(9) 0.00399(7) 0.0405(2) Uani 1 1 d . . .
C8 C 0.6651(3) 0.5217(3) -0.0400(3) 0.0298(7) Uani 1 1 d . . .
C7 C 0.7806(3) 0.4704(3) 0.1945(3) 0.0298(7) Uani 1 1 d . . .
H7A H 0.7489 0.3737 0.1804 0.036 Uiso 1 1 calc R . .
O2 O 0.8315(3) 0.4234(3) 0.4112(2) 0.0480(7) Uani 1 1 d . . .
C6 C 0.7362(3) 0.5605(3) 0.0937(3) 0.0310(8) Uani 1 1 d . . .
H6A H 0.7107 0.6530 0.1175 0.037 Uiso 1 1 calc R . .
C5 C 0.8126(3) 0.5250(4) 0.3266(3) 0.0315(8) Uani 1 1 d . . .
O1 O 0.8189(3) 0.6463(2) 0.3546(2) 0.0472(7) Uani 1 1 d . . .
C4 C 0.6393(3) 0.3855(3) -0.0813(3) 0.0356(8) Uani 1 1 d . . .
H4A H 0.6660 0.3130 -0.0231 0.043 Uiso 1 1 calc R . .
C3 C 0.5756(3) 0.3572(4) -0.2055(3) 0.0335(8) Uani 1 1 d . . .
H3A H 0.5610 0.2651 -0.2319 0.040 Uiso 1 1 calc R . .
C2 C 0.5334(4) 0.4586(4) -0.2909(4) 0.0465(10) Uani 1 1 d . . .
H2A H 0.4883 0.4371 -0.3757 0.056 Uiso 1 1 calc R . .
N1 N 0.5563(4) 0.5930(4) -0.2537(3) 0.0590(10) Uani 1 1 d . . .
H1A H 0.5298 0.6588 -0.3087 0.071 Uiso 1 1 calc R . .
C1 C 0.6218(4) 0.6240(4) -0.1283(3) 0.0419(9) Uani 1 1 d . . .
H1B H 0.6370 0.7165 -0.1033 0.050 Uiso 1 1 calc R . .
H2 H 0.844(5) 0.464(4) 0.476(4) 0.068(16) Uiso 1 1 d . . .

loop_
_atom_site_aniso_label
_atom_site_aniso_U_11
_atom_site_aniso_U_22
_atom_site_aniso_U_33
_atom_site_aniso_U_23
_atom_site_aniso_U_13
_atom_site_aniso_U_12
Cu1 0.0376(3) 0.0362(3) 0.0263(2) 0.00247(18) 0.00966(19) -0.00215(19)
Cl2 0.0385(5) 0.0599(6) 0.0274(4) -0.0018(4) 0.0068(4) 0.0030(4)
Cl1 0.0548(6) 0.0357(5) 0.0341(5) 0.0050(4) 0.0175(4) -0.0043(4)
C8 0.0303(18) 0.0334(18) 0.0263(17) 0.0011(15) 0.0093(15) 0.0011(14)
C7 0.0321(18) 0.0304(17) 0.0287(17) -0.0004(15) 0.0116(15) -0.0066(14)
O2 0.081(2) 0.0374(15) 0.0257(14) 0.0015(13) 0.0152(14) -0.0071(14)
C6 0.0343(18) 0.0322(18) 0.0281(17) -0.0046(15) 0.0112(15) 0.0012(15)
C5 0.0333(19) 0.035(2) 0.0282(18) 0.0021(16) 0.0119(15) 0.0004(15)
O1 0.0747(19) 0.0311(14) 0.0348(14) -0.0067(11) 0.0140(13) 0.0067(13)
C4 0.042(2) 0.032(2) 0.0349(19) 0.0034(16) 0.0150(17) -0.0042(16)
C3 0.042(2) 0.0298(18) 0.0289(18) -0.0101(16) 0.0112(16) -0.0085(16)
C2 0.040(2) 0.066(3) 0.032(2) -0.018(2) 0.0074(17) -0.002(2)
N1 0.076(2) 0.063(2) 0.0352(19) 0.0110(18) 0.0117(17) 0.024(2)
C1 0.057(2) 0.035(2) 0.0301(19) -0.0034(16) 0.0066(17) 0.0104(18)

loop_
_atom_type_symbol
_atom_type_description
_atom_type_scat_dispersion_real
_atom_type_scat_dispersion_imag
_atom_type_scat_source
C C 0.0033 0.0016 'International Tables Vol C Tables 4.2.6.8 and 6.1.1.4'
H H 0.0000 0.0000 'International Tables Vol C Tables 4.2.6.8 and 6.1.1.4'
N N 0.0061 0.0033 'International Tables Vol C Tables 4.2.6.8 and 6.1.1.4'
O O 0.0106 0.0060 'International Tables Vol C Tables 4.2.6.8 and 6.1.1.4'
Cl Cl 0.1484 0.1585 'International Tables Vol C Tables 4.2.6.8 and 6.1.1.4'
Cu Cu 0.3201 1.2651 'International Tables Vol C Tables 4.2.6.8 and 6.1.1.4'

loop_
_geom_angle_atom_site_label_1
_geom_angle_atom_site_label_2
_geom_angle_atom_site_label_3
_geom_angle
_geom_angle_site_symmetry_1
_geom_angle_site_symmetry_3
_geom_angle_publ_flag
C7 Cu1 C6 38.63(12) . . ?
C7 Cu1 Cl2 103.43(10) . . ?
C6 Cu1 Cl2 137.45(9) . . ?
C7 Cu1 Cl1 139.12(10) . . ?
C6 Cu1 Cl1 100.92(9) . . ?
Cl2 Cu1 Cl1 110.31(4) . . ?
C7 Cu1 Cl1 103.54(9) . 3_765 ?
C6 Cu1 Cl1 106.98(9) . 3_765 ?
Cl2 Cu1 Cl1 99.58(3) . 3_765 ?
Cl1 Cu1 Cl1 93.12(3) . 3_765 ?
Cu1 Cl1 Cu1 86.88(3) . 3_765 ?
C1 C8 C4 117.5(3) . . ?
C1 C8 C6 118.9(3) . . ?
C4 C8 C6 123.6(3) . . ?
C6 C7 C5 119.3(3) . . ?
C6 C7 Cu1 71.49(18) . . ?
C5 C7 Cu1 104.2(2) . . ?
C6 C7 H7A 117.3 . . ?
C5 C7 H7A 117.3 . . ?
Cu1 C7 H7A 117.3 . . ?
C5 O2 H2 103(3) . . ?
C7 C6 C8 126.0(3) . . ?
C7 C6 Cu1 69.88(18) . . ?
C8 C6 Cu1 110.3(2) . . ?
C7 C6 H6A 114.0 . . ?
C8 C6 H6A 114.0 . . ?
Cu1 C6 H6A 114.0 . . ?
O1 C5 O2 123.5(3) . . ?
O1 C5 C7 124.9(3) . . ?
O2 C5 C7 111.6(3) . . ?
C3 C4 C8 120.5(3) . . ?
C3 C4 H4A 119.7 . . ?
C8 C4 H4A 119.7 . . ?
C2 C3 C4 121.3(3) . . ?
C2 C3 H3A 119.4 . . ?
C4 C3 H3A 119.4 . . ?
C3 C2 N1 119.8(3) . . ?
C3 C2 H2A 120.1 . . ?
N1 C2 H2A 120.1 . . ?
C2 N1 C1 119.9(3) . . ?
C2 N1 H1A 120.1 . . ?
C1 N1 H1A 120.1 . . ?
C8 C1 N1 121.0(3) . . ?
C8 C1 H1B 119.5 . . ?
N1 C1 H1B 119.5 . . ?

loop_
_geom_bond_atom_site_label_1
_geom_bond_atom_site_label_2
_geom_bond_distance
_geom_bond_site_symmetry_2
_geom_bond_publ_flag
Cu1 C7 2.063(3) . ?
Cu1 C6 2.084(3) . ?
Cu1 Cl2 2.2635(10) . ?
Cu1 Cl1 2.2720(9) . ?
Cu1 Cl1 2.6368(10) 3_765 ?
Cl1 Cu1 2.6368(10) 3_765 ?
C8 C1 1.359(5) . ?
C8 C4 1.385(4) . ?
C8 C6 1.477(4) . ?
C7 C6 1.372(4) . ?
C7 C5 1.482(5) . ?
C7 H7A 0.9800 . ?
O2 C5 1.322(4) . ?
O2 H2 0.78(5) . ?
C6 H6A 0.9800 . ?
C5 O1 1.203(4) . ?
C4 C3 1.351(4) . ?
C4 H4A 0.9300 . ?
C3 C2 1.332(5) . ?
C3 H3A 0.9300 . ?
C2 N1 1.355(5) . ?
C2 H2A 0.9300 . ?
N1 C1 1.371(4) . ?
N1 H1A 0.8600 . ?
C1 H1B 0.9300 . ?
